data_4335017
loop_
_publ_author_name
'Feng Gao'
'Min-Xia Yao'
'Yu-Yang Li'
'Yi-Zhi Li'
'You Song'
'Jing-Lin Zuo'

_publ_section_title
;
 Syntheses, Structures, and Magnetic Properties of seven-coordinate
 Lanthanide Porphyrinate or Phthalocyaninate Complexes with Kl\"aui's
 Tripodal Ligand
;
_journal_name_full 'Inorganic Chemistry'
_journal_page_first 6407
_journal_page_last 6416
_journal_paper_doi 10.1021/ic400245n
_journal_volume 52
_journal_year 2013
_chemical_formula_sum 'C49 H51 Co Dy N8 O9 P3'
_chemical_formula_weight 1210.32
_chemical_name_systematic
; 
 ? 
;
_space_group_IT_number 14
_symmetry_cell_setting monoclinic
_symmetry_space_group_name_Hall '-P 2ybc'
_symmetry_space_group_name_H-M 'P 1 21/c 1'
_atom_sites_solution_hydrogens geom
_atom_sites_solution_primary direct
_atom_sites_solution_secondary difmap
_audit_creation_method SHELXL-97
_cell_angle_alpha 90.00
_cell_angle_beta 107.286(3)
_cell_angle_gamma 90.00
_cell_formula_units_Z 4
_cell_length_a 12.0106(14)
_cell_length_b 23.4836(13)
_cell_length_c 19.4434(11)
_cell_measurement_reflns_used 9957
_cell_measurement_temperature 291(2)
_cell_measurement_theta_max 27.26
_cell_measurement_theta_min 2.36
_cell_volume 5236.4(7)
_computing_cell_refinement 'Bruker SMART'
_computing_data_collection 'Bruker SMART'
_computing_data_reduction 'Bruker SAINT'
_computing_molecular_graphics 'Bruker SHELXTL'
_computing_publication_material 'Bruker SHELXTL'
_computing_structure_refinement 'Bruker SHELXTL'
_computing_structure_solution 'Bruker SHELXTL'
_diffrn_ambient_temperature 291(2)
_diffrn_measured_fraction_theta_full 0.996
_diffrn_measured_fraction_theta_max 0.996
_diffrn_measurement_device_type 'Bruker APEX II CCD'
_diffrn_measurement_method '\f and \w scans'
_diffrn_radiation_monochromator graphite
_diffrn_radiation_source 'fine-focus sealed tube'
_diffrn_radiation_type MoK\a
_diffrn_radiation_wavelength 0.71073
_diffrn_reflns_av_R_equivalents 0.0153
_diffrn_reflns_av_sigmaI/netI 0.0683
_diffrn_reflns_limit_h_max 14
_diffrn_reflns_limit_h_min -14
_diffrn_reflns_limit_k_max 28
_diffrn_reflns_limit_k_min -28
_diffrn_reflns_limit_l_max 19
_diffrn_reflns_limit_l_min -23
_diffrn_reflns_number 41581
_diffrn_reflns_theta_full 26.00
_diffrn_reflns_theta_max 26.00
_diffrn_reflns_theta_min 1.40
_exptl_absorpt_coefficient_mu 1.886
_exptl_absorpt_correction_T_max 0.6709
_exptl_absorpt_correction_T_min 0.6108
_exptl_absorpt_correction_type multi-scan
_exptl_absorpt_process_details 'SADABS; Bruker, 2000'
_exptl_crystal_colour blue
_exptl_crystal_density_diffrn 1.535
_exptl_crystal_description block
_exptl_crystal_F_000 2444
_exptl_crystal_size_max 0.29
_exptl_crystal_size_mid 0.25
_exptl_crystal_size_min 0.23
_refine_diff_density_max 0.981
_refine_diff_density_min -0.782
_refine_diff_density_rms 0.145
_refine_ls_extinction_method none
_refine_ls_goodness_of_fit_ref 1.092
_refine_ls_hydrogen_treatment constr
_refine_ls_matrix_type full
_refine_ls_number_parameters 646
_refine_ls_number_reflns 10246
_refine_ls_number_restraints 0
_refine_ls_restrained_S_all 1.092
_refine_ls_R_factor_all 0.0692
_refine_ls_R_factor_gt 0.0539
_refine_ls_shift/su_max 0.000
_refine_ls_shift/su_mean 0.000
_refine_ls_structure_factor_coef Fsqd
_refine_ls_weighting_details 'calc w=1/[\s^2^(Fo^2^)+(0.0771P)^2^+0.0000P] where P=(Fo^2^+2Fc^2^)/3'
_refine_ls_weighting_scheme calc
_refine_ls_wR_factor_gt 0.1351
_refine_ls_wR_factor_ref 0.1430
_reflns_number_gt 7767
_reflns_number_total 10246
_reflns_threshold_expression >2sigma(I)
_cod_data_source_file ic400245n_si_002_5.cif
_cod_data_source_block 20120702b
_cod_database_code 4335017

loop_
_symmetry_equiv_pos_as_xyz
'x, y, z'
'-x, y+1/2, -z+1/2'
'-x, -y, -z'
'x, -y-1/2, z-1/2'

loop_
_atom_site_label
_atom_site_type_symbol
_atom_site_fract_x
_atom_site_fract_y
_atom_site_fract_z
_atom_site_U_iso_or_equiv
_atom_site_adp_type
_atom_site_occupancy
_atom_site_symmetry_multiplicity
_atom_site_calc_flag
_atom_site_refinement_flags
Dy1 Dy 0.995719(18) 0.291758(9) 0.723906(12) 0.04019(10) Uani 1 1 d .
Co1 Co 0.95596(6) 0.33424(3) 0.50791(4) 0.04445(17) Uani 1 1 d .
P1 P 0.81137(12) 0.30975(6) 0.54746(7) 0.0477(3) Uani 1 1 d .
P2 P 1.06463(12) 0.26516(6) 0.56470(7) 0.0479(3) Uani 1 1 d .
P3 P 1.02130(12) 0.39252(5) 0.59762(7) 0.0482(3) Uani 1 1 d .
O4 O 0.7418(3) 0.25794(15) 0.5012(2) 0.0593(10) Uani 1 1 d .
O5 O 0.7164(3) 0.36054(16) 0.5272(2) 0.0603(10) Uani 1 1 d .
O6 O 0.8385(3) 0.29576(13) 0.62523(19) 0.0503(9) Uani 1 1 d .
O7 O 1.0168(4) 0.20701(13) 0.5225(2) 0.0563(10) Uani 1 1 d .
O8 O 1.1909(3) 0.27147(17) 0.5551(2) 0.0630(10) Uani 1 1 d .
O9 O 1.0778(3) 0.25588(13) 0.64299(19) 0.0515(8) Uani 1 1 d .
O1 O 1.1476(3) 0.41416(15) 0.59372(19) 0.0568(9) Uani 1 1 d .
O2 O 0.9427(4) 0.44929(15) 0.5834(2) 0.0639(10) Uani 1 1 d .
O3 O 1.0343(3) 0.37334(14) 0.67388(19) 0.0549(9) Uani 1 1 d .
N3 N 0.8982(4) 0.20858(14) 0.7422(2) 0.0417(9) Uani 1 1 d .
N4 N 1.0468(4) 0.13786(16) 0.7472(2) 0.0488(10) Uani 1 1 d .
N5 N 1.1378(4) 0.22798(17) 0.7951(2) 0.0470(10) Uani 1 1 d .
N6 N 1.2854(4) 0.29342(16) 0.8595(2) 0.0471(10) Uani 1 1 d .
N7 N 1.0961(4) 0.33913(16) 0.8334(2) 0.0467(10) Uani 1 1 d .
N8 N 0.9479(4) 0.40364(16) 0.8443(2) 0.0444(9) Uani 1 1 d .
N1 N 0.8538(3) 0.31807(16) 0.7816(2) 0.0422(9) Uani 1 1 d .
N2 N 0.7070(3) 0.24533(16) 0.7406(2) 0.0419(9) Uani 1 1 d .
C1 C 0.9672(5) 0.3988(2) 0.4385(3) 0.0527(12) Uani 1 1 d .
H1 H 0.9878 0.4384 0.4525 0.063 Uiso 1 1 d R
C2 C 1.0482(5) 0.3553(2) 0.4360(3) 0.0579(14) Uani 1 1 d .
H2 H 1.1329 0.3589 0.4462 0.069 Uiso 1 1 d R
C3 C 0.9756(5) 0.3046(2) 0.4114(3) 0.0529(13) Uani 1 1 d .
H3 H 1.0034 0.2667 0.4031 0.063 Uiso 1 1 d R
C4 C 0.8583(5) 0.3203(2) 0.4015(3) 0.0555(13) Uani 1 1 d .
H4 H 0.7919 0.2942 0.3866 0.067 Uiso 1 1 d R
C5 C 0.8500(5) 0.3767(2) 0.4177(3) 0.0537(13) Uani 1 1 d .
H5 H 0.7781 0.3977 0.4142 0.064 Uiso 1 1 d R
C6 C 0.7151(6) 0.2064(2) 0.5315(4) 0.072(2) Uani 1 1 d .
H6A H 0.6687 0.2161 0.5630 0.086 Uiso 1 1 calc R
H6B H 0.7879 0.1905 0.5615 0.086 Uiso 1 1 calc R
C7 C 0.6525(5) 0.1605(3) 0.4819(4) 0.0752(19) Uani 1 1 d .
H7A H 0.5838 0.1761 0.4482 0.113 Uiso 1 1 calc R
H7B H 0.6306 0.1309 0.5093 0.113 Uiso 1 1 calc R
H7C H 0.7027 0.1452 0.4562 0.113 Uiso 1 1 calc R
C8 C 0.6208(5) 0.3577(2) 0.5578(4) 0.0654(15) Uani 1 1 d .
H8A H 0.6500 0.3596 0.6100 0.079 Uiso 1 1 calc R
H8B H 0.5786 0.3222 0.5445 0.079 Uiso 1 1 calc R
C9 C 0.5399(6) 0.4084(2) 0.5285(4) 0.0776(18) Uani 1 1 d .
H9A H 0.5828 0.4433 0.5414 0.116 Uiso 1 1 calc R
H9B H 0.4762 0.4080 0.5489 0.116 Uiso 1 1 calc R
H9C H 0.5102 0.4057 0.4770 0.116 Uiso 1 1 calc R
C10 C 1.0684(5) 0.1540(2) 0.5507(3) 0.0610(15) Uani 1 1 d .
H10A H 1.1142 0.1606 0.6003 0.073 Uiso 1 1 calc R
H10B H 1.1227 0.1438 0.5245 0.073 Uiso 1 1 calc R
C11 C 0.9945(5) 0.1041(2) 0.5502(4) 0.0694(16) Uani 1 1 d .
H11A H 0.9281 0.1152 0.5649 0.104 Uiso 1 1 calc R
H11B H 1.0385 0.0759 0.5830 0.104 Uiso 1 1 calc R
H11C H 0.9687 0.0884 0.5025 0.104 Uiso 1 1 calc R
C12 C 1.3027(5) 0.2674(3) 0.6099(3) 0.0660(15) Uani 1 1 d .
H12A H 1.2930 0.2442 0.6490 0.079 Uiso 1 1 calc R
H12B H 1.3252 0.3052 0.6289 0.079 Uiso 1 1 calc R
C13 C 1.4008(5) 0.2430(3) 0.5865(4) 0.0717(17) Uani 1 1 d .
H13A H 1.3710 0.2283 0.5384 0.108 Uiso 1 1 calc R
H13B H 1.4372 0.2128 0.6186 0.108 Uiso 1 1 calc R
H13C H 1.4571 0.2722 0.5875 0.108 Uiso 1 1 calc R
C14 C 1.2211(5) 0.4444(2) 0.6491(3) 0.0644(15) Uani 1 1 d .
H14A H 1.2520 0.4191 0.6898 0.077 Uiso 1 1 calc R
H14B H 1.1771 0.4741 0.6640 0.077 Uiso 1 1 calc R
C15 C 1.3220(5) 0.4713(2) 0.6287(3) 0.0691(16) Uani 1 1 d .
H15A H 1.3804 0.4430 0.6305 0.104 Uiso 1 1 calc R
H15B H 1.3551 0.5014 0.6619 0.104 Uiso 1 1 calc R
H15C H 1.2942 0.4866 0.5808 0.104 Uiso 1 1 calc R
C16 C 0.8951(6) 0.4765(2) 0.6315(3) 0.0654(16) Uani 1 1 d .
H16A H 0.9575 0.4978 0.6646 0.078 Uiso 1 1 calc R
H16B H 0.8721 0.4470 0.6595 0.078 Uiso 1 1 calc R
C17 C 0.7937(6) 0.5161(3) 0.6055(4) 0.081(2) Uani 1 1 d .
H17A H 0.7767 0.5214 0.5544 0.122 Uiso 1 1 calc R
H17B H 0.8124 0.5521 0.6294 0.122 Uiso 1 1 calc R
H17C H 0.7268 0.5000 0.6158 0.122 Uiso 1 1 calc R
C18 C 0.7787(5) 0.20500(18) 0.7325(3) 0.0441(12) Uani 1 1 d .
C19 C 0.7408(4) 0.1472(2) 0.7142(3) 0.0512(12) Uani 1 1 d .
C20 C 0.6273(5) 0.1232(2) 0.6980(3) 0.0522(13) Uani 1 1 d .
H20 H 0.5613 0.1440 0.6979 0.063 Uiso 1 1 calc R
C21 C 0.6252(5) 0.0643(2) 0.6822(3) 0.0610(15) Uani 1 1 d .
H21 H 0.5533 0.0460 0.6687 0.073 Uiso 1 1 calc R
C22 C 0.7225(5) 0.0326(2) 0.6855(3) 0.0567(14) Uani 1 1 d .
H22 H 0.7140 -0.0063 0.6764 0.068 Uiso 1 1 calc R
C23 C 0.8336(5) 0.0563(2) 0.7021(3) 0.0522(12) Uani 1 1 d .
H23 H 0.8992 0.0348 0.7034 0.063 Uiso 1 1 calc R
C24 C 0.8397(4) 0.11483(19) 0.7166(3) 0.0439(11) Uani 1 1 d .
C25 C 0.9362(4) 0.15455(19) 0.7346(3) 0.0448(11) Uani 1 1 d .
C26 C 1.1374(4) 0.17157(19) 0.7747(2) 0.0406(10) Uani 1 1 d .
C27 C 1.2585(5) 0.1526(2) 0.7917(3) 0.0528(12) Uani 1 1 d .
C28 C 1.3037(5) 0.0992(2) 0.7787(3) 0.0567(14) Uani 1 1 d .
H28 H 1.2564 0.0691 0.7562 0.068 Uiso 1 1 calc R
C29 C 1.4262(5) 0.0956(2) 0.8030(3) 0.0579(14) Uani 1 1 d .
H29 H 1.4610 0.0615 0.7961 0.069 Uiso 1 1 calc R
C30 C 1.4968(5) 0.1394(2) 0.8360(3) 0.0624(15) Uani 1 1 d .
H30 H 1.5772 0.1342 0.8492 0.075 Uiso 1 1 calc R
C31 C 1.4518(5) 0.1936(2) 0.8513(3) 0.0571(14) Uani 1 1 d .
H31 H 1.4989 0.2228 0.8763 0.069 Uiso 1 1 calc R
C32 C 1.3297(5) 0.1976(2) 0.8245(3) 0.0505(12) Uani 1 1 d .
C33 C 1.2501(4) 0.2440(2) 0.8278(3) 0.0437(11) Uani 1 1 d .
C34 C 1.2154(4) 0.3357(2) 0.8653(3) 0.0482(12) Uani 1 1 d .
C35 C 1.2535(4) 0.3841(2) 0.9096(3) 0.0473(12) Uani 1 1 d .
C36 C 1.3628(5) 0.4021(2) 0.9563(3) 0.0536(13) Uani 1 1 d .
H36 H 1.4298 0.3803 0.9623 0.064 Uiso 1 1 calc R
C37 C 1.3663(5) 0.4531(2) 0.9927(3) 0.0595(14) Uani 1 1 d .
H37 H 1.4377 0.4662 1.0221 0.071 Uiso 1 1 calc R
C38 C 1.2679(5) 0.4853(2) 0.9868(3) 0.0622(15) Uani 1 1 d .
H38 H 1.2759 0.5192 1.0126 0.075 Uiso 1 1 calc R
C39 C 1.1575(5) 0.4697(2) 0.9443(3) 0.0572(14) Uani 1 1 d .
H39 H 1.0905 0.4906 0.9411 0.069 Uiso 1 1 calc R
C40 C 1.1579(5) 0.4169(2) 0.9052(3) 0.0501(12) Uani 1 1 d .
C41 C 1.0545(5) 0.3885(2) 0.8556(3) 0.0473(11) Uani 1 1 d .
C42 C 0.8547(4) 0.37220(18) 0.8130(3) 0.0451(11) Uani 1 1 d .
C43 C 0.7352(4) 0.3861(2) 0.8128(3) 0.0489(12) Uani 1 1 d .
C44 C 0.6886(5) 0.4331(2) 0.8382(3) 0.0535(13) Uani 1 1 d .
H44 H 0.7338 0.4647 0.8577 0.064 Uiso 1 1 calc R
C45 C 0.5691(5) 0.4300(2) 0.8326(3) 0.0563(13) Uani 1 1 d .
H45 H 0.5343 0.4610 0.8479 0.068 Uiso 1 1 calc R
C46 C 0.5020(5) 0.3833(2) 0.8056(3) 0.0591(14) Uani 1 1 d .
H46 H 0.4247 0.3825 0.8058 0.071 Uiso 1 1 calc R
C47 C 0.5480(5) 0.3367(2) 0.7776(3) 0.0518(12) Uani 1 1 d .
H47 H 0.5020 0.3058 0.7566 0.062 Uiso 1 1 calc R
C48 C 0.6663(4) 0.33947(19) 0.7831(3) 0.0449(11) Uani 1 1 d .
C49 C 0.7445(4) 0.29757(18) 0.7651(3) 0.0444(11) Uani 1 1 d .

loop_
_atom_site_aniso_label
_atom_site_aniso_U_11
_atom_site_aniso_U_22
_atom_site_aniso_U_33
_atom_site_aniso_U_23
_atom_site_aniso_U_13
_atom_site_aniso_U_12
Dy1 0.04169(15) 0.04321(15) 0.03474(16) -0.00599(8) 0.00995(11) -0.00768(8)
Co1 0.0479(4) 0.0495(3) 0.0349(4) 0.0062(3) 0.0108(3) -0.0113(3)
P1 0.0446(7) 0.0539(7) 0.0419(7) 0.0080(6) 0.0087(6) -0.0096(6)
P2 0.0511(7) 0.0555(7) 0.0375(7) -0.0091(6) 0.0139(6) 0.0088(6)
P3 0.0575(8) 0.0432(6) 0.0433(7) 0.0070(5) 0.0142(6) -0.0120(6)
O4 0.062(2) 0.064(2) 0.052(2) -0.0154(18) 0.0170(18) -0.0194(18)
O5 0.053(2) 0.073(2) 0.054(2) 0.0130(19) 0.0145(18) 0.0087(19)
O6 0.0447(19) 0.065(2) 0.039(2) 0.0139(15) 0.0091(16) -0.0171(15)
O7 0.064(2) 0.051(2) 0.055(3) -0.0140(16) 0.018(2) -0.0103(16)
O8 0.0416(19) 0.073(2) 0.072(3) 0.018(2) 0.0130(18) 0.0141(18)
O9 0.064(2) 0.0463(17) 0.044(2) 0.0080(15) 0.0151(16) 0.0178(16)
O1 0.055(2) 0.068(2) 0.044(2) -0.0017(17) 0.0089(16) -0.0190(18)
O2 0.078(3) 0.063(2) 0.046(2) -0.0047(18) 0.0125(19) 0.016(2)
O3 0.072(2) 0.0482(17) 0.045(2) -0.0088(15) 0.0183(18) -0.0205(17)
N3 0.043(2) 0.045(2) 0.036(2) -0.0063(16) 0.0099(18) -0.0075(16)
N4 0.055(3) 0.0394(19) 0.054(3) -0.0027(18) 0.020(2) 0.0158(19)
N5 0.051(2) 0.0423(19) 0.050(3) 0.0004(19) 0.019(2) -0.0062(19)
N6 0.039(2) 0.054(2) 0.046(3) -0.0100(18) 0.0095(19) -0.0116(17)
N7 0.054(2) 0.044(2) 0.046(2) -0.0107(18) 0.020(2) -0.0118(18)
N8 0.050(2) 0.046(2) 0.039(2) -0.0109(18) 0.0160(18) -0.0077(18)
N1 0.040(2) 0.046(2) 0.038(2) -0.0042(17) 0.0079(17) -0.0058(17)
N2 0.043(2) 0.045(2) 0.038(2) -0.0056(17) 0.0133(17) -0.0055(17)
C1 0.063(3) 0.055(3) 0.043(3) 0.016(2) 0.019(2) -0.005(2)
C2 0.049(3) 0.073(3) 0.050(3) 0.010(3) 0.014(2) -0.015(3)
C3 0.066(4) 0.051(3) 0.044(3) 0.013(2) 0.019(3) 0.015(2)
C4 0.070(4) 0.056(3) 0.037(3) 0.003(2) 0.010(2) -0.009(3)
C5 0.059(3) 0.057(3) 0.046(3) 0.013(2) 0.016(2) -0.003(2)
C6 0.071(4) 0.061(3) 0.061(4) 0.019(3) -0.013(3) -0.010(3)
C7 0.064(4) 0.068(3) 0.078(4) -0.004(3) -0.004(3) -0.019(3)
C8 0.059(3) 0.069(3) 0.069(4) 0.010(3) 0.022(3) 0.016(3)
C9 0.076(4) 0.064(3) 0.090(5) 0.008(3) 0.021(4) 0.008(3)
C10 0.071(4) 0.062(3) 0.056(4) -0.019(3) 0.027(3) -0.011(3)
C11 0.064(4) 0.065(3) 0.078(5) 0.007(3) 0.019(3) 0.003(3)
C12 0.054(3) 0.076(4) 0.064(4) -0.012(3) 0.011(3) -0.012(3)
C13 0.057(3) 0.076(4) 0.079(5) -0.014(3) 0.016(3) 0.017(3)
C14 0.059(3) 0.067(3) 0.063(4) -0.015(3) 0.012(3) -0.027(3)
C15 0.062(4) 0.066(3) 0.074(4) -0.012(3) 0.011(3) -0.020(3)
C16 0.088(4) 0.052(3) 0.061(4) -0.003(3) 0.031(3) 0.006(3)
C17 0.074(4) 0.061(3) 0.119(6) -0.013(4) 0.044(4) -0.006(3)
C18 0.056(3) 0.044(2) 0.033(3) -0.0109(19) 0.015(2) -0.019(2)
C19 0.052(3) 0.047(2) 0.051(3) -0.008(2) 0.010(2) -0.002(2)
C20 0.053(3) 0.048(3) 0.055(3) -0.011(2) 0.014(2) -0.012(2)
C21 0.058(3) 0.050(3) 0.069(4) -0.015(3) 0.011(3) -0.016(3)
C22 0.061(3) 0.050(3) 0.061(4) -0.007(2) 0.021(3) -0.023(2)
C23 0.061(3) 0.044(2) 0.053(3) -0.008(2) 0.019(3) -0.007(2)
C24 0.043(3) 0.044(2) 0.044(3) -0.012(2) 0.011(2) -0.004(2)
C25 0.044(3) 0.046(2) 0.040(3) -0.011(2) 0.007(2) -0.007(2)
C26 0.040(2) 0.048(2) 0.034(2) 0.009(2) 0.0110(19) 0.014(2)
C27 0.052(3) 0.059(3) 0.048(3) 0.008(2) 0.016(2) 0.007(2)
C28 0.062(3) 0.051(3) 0.055(3) 0.010(2) 0.014(3) 0.022(2)
C29 0.058(3) 0.054(3) 0.066(4) 0.011(3) 0.023(3) 0.024(3)
C30 0.052(3) 0.063(3) 0.069(4) 0.016(3) 0.013(3) 0.020(3)
C31 0.055(3) 0.059(3) 0.051(3) 0.003(3) 0.007(3) 0.012(3)
C32 0.043(3) 0.055(3) 0.052(3) 0.015(2) 0.013(2) 0.011(2)
C33 0.043(3) 0.049(2) 0.041(3) 0.004(2) 0.016(2) -0.006(2)
C34 0.052(3) 0.047(2) 0.043(3) -0.009(2) 0.009(2) -0.013(2)
C35 0.043(3) 0.053(3) 0.045(3) -0.012(2) 0.011(2) -0.013(2)
C36 0.060(3) 0.055(3) 0.046(3) -0.013(2) 0.016(2) -0.023(2)
C37 0.072(4) 0.055(3) 0.044(3) -0.011(2) 0.006(3) -0.017(3)
C38 0.067(4) 0.063(3) 0.059(4) -0.018(3) 0.022(3) -0.024(3)
C39 0.075(4) 0.044(2) 0.056(3) -0.019(2) 0.023(3) -0.031(3)
C40 0.057(3) 0.054(3) 0.041(3) -0.012(2) 0.016(2) -0.014(2)
C41 0.054(3) 0.050(3) 0.038(3) -0.008(2) 0.013(2) -0.006(2)
C42 0.052(3) 0.037(2) 0.044(3) -0.001(2) 0.011(2) 0.008(2)
C43 0.049(3) 0.049(2) 0.045(3) 0.009(2) 0.008(2) 0.015(2)
C44 0.055(3) 0.056(3) 0.049(3) -0.020(2) 0.013(2) 0.002(2)
C45 0.057(3) 0.054(3) 0.057(3) -0.009(3) 0.015(3) 0.019(2)
C46 0.048(3) 0.072(3) 0.056(3) -0.005(3) 0.014(2) 0.017(3)
C47 0.045(3) 0.058(3) 0.052(3) 0.009(2) 0.014(2) 0.009(2)
C48 0.040(2) 0.047(2) 0.047(3) 0.002(2) 0.012(2) 0.013(2)
C49 0.048(3) 0.047(2) 0.034(3) 0.0016(19) 0.005(2) 0.006(2)

loop_
_atom_type_symbol
_atom_type_description
_atom_type_scat_dispersion_real
_atom_type_scat_dispersion_imag
_atom_type_scat_source
C C 0.0033 0.0016 'International Tables Vol C Tables 4.2.6.8 and 6.1.1.4'
H H 0.0000 0.0000 'International Tables Vol C Tables 4.2.6.8 and 6.1.1.4'
Co Co 0.3494 0.9721 'International Tables Vol C Tables 4.2.6.8 and 6.1.1.4'
Dy Dy -0.1892 4.4098 'International Tables Vol C Tables 4.2.6.8 and 6.1.1.4'
N N 0.0061 0.0033 'International Tables Vol C Tables 4.2.6.8 and 6.1.1.4'
O O 0.0106 0.0060 'International Tables Vol C Tables 4.2.6.8 and 6.1.1.4'
P P 0.1023 0.0942 'International Tables Vol C Tables 4.2.6.8 and 6.1.1.4'

loop_
_geom_angle_atom_site_label_1
_geom_angle_atom_site_label_2
_geom_angle_atom_site_label_3
_geom_angle
O9 Dy1 O3 80.10(12)
O9 Dy1 O6 81.46(13)
O3 Dy1 O6 79.96(12)
O9 Dy1 N3 97.76(13)
O3 Dy1 N3 160.46(14)
O6 Dy1 N3 80.51(13)
O9 Dy1 N5 77.54(13)
O3 Dy1 N5 125.51(14)
O6 Dy1 N5 142.56(13)
N3 Dy1 N5 72.14(14)
O9 Dy1 N1 161.40(13)
O3 Dy1 N1 104.47(13)
O6 Dy1 N1 81.64(13)
N3 Dy1 N1 71.79(13)
N5 Dy1 N1 112.24(14)
O9 Dy1 N7 125.96(14)
O3 Dy1 N7 82.82(13)
O6 Dy1 N7 144.22(13)
N3 Dy1 N7 113.17(14)
N5 Dy1 N7 71.92(14)
N1 Dy1 N7 72.64(13)
C1 Co1 C4 65.9(2)
C1 Co1 C3 66.9(2)
C4 Co1 C3 39.7(2)
C1 Co1 C2 40.1(2)
C4 Co1 C2 68.0(2)
C3 Co1 C2 41.3(2)
C1 Co1 C5 40.7(2)
C4 Co1 C5 38.5(2)
C3 Co1 C5 66.8(2)
C2 Co1 C5 68.7(2)
C1 Co1 P2 137.51(16)
C4 Co1 P2 117.73(15)
C3 Co1 P2 89.83(14)
C2 Co1 P2 99.19(16)
C5 Co1 P2 155.44(16)
C1 Co1 P3 89.09(16)
C4 Co1 P3 149.42(15)
C3 Co1 P3 145.54(17)
C2 Co1 P3 104.56(16)
C5 Co1 P3 110.97(15)
P2 Co1 P3 92.49(6)
C1 Co1 P1 129.85(16)
C4 Co1 P1 92.09(17)
C3 Co1 P1 123.19(17)
C2 Co1 P1 159.88(15)
C5 Co1 P1 94.09(16)
P2 Co1 P1 92.59(6)
P3 Co1 P1 91.07(6)
O6 P1 O4 109.0(2)
O6 P1 O5 109.7(2)
O4 P1 O5 102.2(2)
O6 P1 Co1 117.50(15)
O4 P1 Co1 110.01(16)
O5 P1 Co1 107.35(15)
O9 P2 O8 108.5(2)
O9 P2 O7 108.0(2)
O8 P2 O7 103.2(2)
O9 P2 Co1 119.47(14)
O8 P2 Co1 108.75(15)
O7 P2 Co1 107.82(16)
O3 P3 O2 107.4(2)
O3 P3 O1 108.3(2)
O2 P3 O1 104.0(2)
O3 P3 Co1 120.46(14)
O2 P3 Co1 109.30(15)
O1 P3 Co1 106.23(15)
C6 O4 P1 124.1(4)
C8 O5 P1 117.1(3)
P1 O6 Dy1 138.5(2)
C10 O7 P2 119.8(4)
C12 O8 P2 128.0(4)
P2 O9 Dy1 135.93(19)
C14 O1 P3 121.2(4)
C16 O2 P3 127.1(4)
P3 O3 Dy1 134.44(19)
C25 N3 C18 107.0(4)
C25 N3 Dy1 123.7(3)
C18 N3 Dy1 124.6(3)
C26 N4 C25 123.5(4)
C33 N5 C26 108.5(4)
C33 N5 Dy1 122.4(3)
C26 N5 Dy1 119.6(3)
C33 N6 C34 124.9(4)
C41 N7 C34 109.3(4)
C41 N7 Dy1 122.4(3)
C34 N7 Dy1 123.6(3)
C41 N8 C42 125.9(4)
C49 N1 C42 107.9(4)
C49 N1 Dy1 125.4(3)
C42 N1 Dy1 121.6(3)
C18 N2 C49 122.4(4)
C2 C1 C5 110.7(5)
C2 C1 Co1 70.9(3)
C5 C1 Co1 70.7(3)
C2 C1 H1 124.9
C5 C1 H1 124.4
Co1 C1 H1 125.2
C1 C2 C3 104.3(5)
C1 C2 Co1 69.1(3)
C3 C2 Co1 69.2(3)
C1 C2 H2 127.6
C3 C2 H2 128.0
Co1 C2 H2 127.7
C4 C3 C2 107.8(5)
C4 C3 Co1 70.1(3)
C2 C3 Co1 69.5(3)
C4 C3 H3 126.0
C2 C3 H3 126.2
Co1 C3 H3 126.0
C5 C4 C3 111.0(5)
C5 C4 Co1 71.2(3)
C3 C4 Co1 70.2(3)
C5 C4 H4 124.3
C3 C4 H4 124.7
Co1 C4 H4 124.2
C4 C5 C1 106.3(5)
C4 C5 Co1 70.4(3)
C1 C5 Co1 68.7(3)
C4 C5 H5 126.4
C1 C5 H5 127.3
Co1 C5 H5 127.2
O4 C6 C7 118.6(6)
O4 C6 H6A 107.7
C7 C6 H6A 107.7
O4 C6 H6B 107.7
C7 C6 H6B 107.7
H6A C6 H6B 107.1
C6 C7 H7A 109.5
C6 C7 H7B 109.5
H7A C7 H7B 109.5
C6 C7 H7C 109.5
H7A C7 H7C 109.5
H7B C7 H7C 109.5
O5 C8 C9 107.7(5)
O5 C8 H8A 110.2
C9 C8 H8A 110.2
O5 C8 H8B 110.2
C9 C8 H8B 110.2
H8A C8 H8B 108.5
C8 C9 H9A 109.5
C8 C9 H9B 109.5
H9A C9 H9B 109.5
C8 C9 H9C 109.5
H9A C9 H9C 109.5
H9B C9 H9C 109.5
O7 C10 C11 120.2(5)
O7 C10 H10A 107.3
C11 C10 H10A 107.3
O7 C10 H10B 107.3
C11 C10 H10B 107.3
H10A C10 H10B 106.9
C10 C11 H11A 109.5
C10 C11 H11B 109.5
H11A C11 H11B 109.5
C10 C11 H11C 109.5
H11A C11 H11C 109.5
H11B C11 H11C 109.5
O8 C12 C13 116.3(5)
O8 C12 H12A 108.2
C13 C12 H12A 108.2
O8 C12 H12B 108.2
C13 C12 H12B 108.2
H12A C12 H12B 107.4
C12 C13 H13A 109.5
C12 C13 H13B 109.5
H13A C13 H13B 109.5
C12 C13 H13C 109.5
H13A C13 H13C 109.5
H13B C13 H13C 109.5
O1 C14 C15 112.8(5)
O1 C14 H14A 109.0
C15 C14 H14A 109.0
O1 C14 H14B 109.0
C15 C14 H14B 109.0
H14A C14 H14B 107.8
C14 C15 H15A 109.5
C14 C15 H15B 109.5
H15A C15 H15B 109.5
C14 C15 H15C 109.5
H15A C15 H15C 109.5
H15B C15 H15C 109.5
O2 C16 C17 121.0(5)
O2 C16 H16A 107.1
C17 C16 H16A 107.1
O2 C16 H16B 107.1
C17 C16 H16B 107.1
H16A C16 H16B 106.8
C16 C17 H17A 109.5
C16 C17 H17B 109.5
H17A C17 H17B 109.5
C16 C17 H17C 109.5
H17A C17 H17C 109.5
H17B C17 H17C 109.5
N2 C18 N3 128.5(4)
N2 C18 C19 122.4(5)
N3 C18 C19 109.0(4)
C24 C19 C20 122.8(4)
C24 C19 C18 107.5(4)
C20 C19 C18 129.7(5)
C21 C20 C19 112.9(5)
C21 C20 H20 123.5
C19 C20 H20 123.5
C22 C21 C20 124.1(5)
C22 C21 H21 117.9
C20 C21 H21 117.9
C21 C22 C23 122.5(5)
C21 C22 H22 118.7
C23 C22 H22 118.7
C22 C23 C24 115.4(5)
C22 C23 H23 122.3
C24 C23 H23 122.3
C19 C24 C23 122.2(5)
C19 C24 C25 105.6(4)
C23 C24 C25 132.2(5)
N4 C25 N3 126.6(4)
N4 C25 C24 122.4(4)
N3 C25 C24 110.7(4)
N4 C26 N5 128.4(4)
N4 C26 C27 123.5(4)
N5 C26 C27 108.0(4)
C32 C27 C28 122.6(5)
C32 C27 C26 107.9(4)
C28 C27 C26 129.6(5)
C29 C28 C27 114.3(5)
C29 C28 H28 122.9
C27 C28 H28 122.9
C30 C29 C28 123.6(5)
C30 C29 H29 118.2
C28 C29 H29 118.2
C29 C30 C31 122.7(5)
C29 C30 H30 118.6
C31 C30 H30 118.6
C32 C31 C30 113.3(5)
C32 C31 H31 123.3
C30 C31 H31 123.3
C27 C32 C31 123.4(5)
C27 C32 C33 105.4(4)
C31 C32 C33 131.1(5)
N6 C33 N5 126.6(5)
N6 C33 C32 123.4(5)
N5 C33 C32 110.0(4)
N6 C34 N7 127.0(4)
N6 C34 C35 123.6(5)
N7 C34 C35 109.3(4)
C40 C35 C34 107.5(4)
C40 C35 C36 118.3(4)
C34 C35 C36 134.1(5)
C37 C36 C35 117.7(5)
C37 C36 H36 121.2
C35 C36 H36 121.2
C38 C37 C36 122.5(5)
C38 C37 H37 118.8
C36 C37 H37 118.8
C37 C38 C39 123.2(5)
C37 C38 H38 118.4
C39 C38 H38 118.4
C38 C39 C40 112.7(5)
C38 C39 H39 123.6
C40 C39 H39 123.6
C35 C40 C39 125.6(5)
C35 C40 C41 108.2(4)
C39 C40 C41 126.2(5)
N8 C41 N7 127.9(4)
N8 C41 C40 125.8(4)
N7 C41 C40 105.7(4)
N8 C42 N1 126.7(4)
N8 C42 C43 124.6(4)
N1 C42 C43 108.4(4)
C48 C43 C44 121.3(5)
C48 C43 C42 106.7(4)
C44 C43 C42 131.9(5)
C43 C44 C45 116.0(5)
C43 C44 H44 122.0
C45 C44 H44 122.0
C46 C45 C44 122.8(5)
C46 C45 H45 118.6
C44 C45 H45 118.6
C45 C46 C47 121.1(5)
C45 C46 H46 119.4
C47 C46 H46 119.4
C48 C47 C46 116.3(5)
C48 C47 H47 121.9
C46 C47 H47 121.9
C43 C48 C47 122.4(4)
C43 C48 C49 106.4(4)
C47 C48 C49 131.2(5)
N1 C49 N2 127.7(4)
N1 C49 C48 110.5(4)
N2 C49 C48 121.6(5)

loop_
_geom_bond_atom_site_label_1
_geom_bond_atom_site_label_2
_geom_bond_distance
Dy1 O9 2.254(3)
Dy1 O3 2.258(3)
Dy1 O6 2.259(3)
Dy1 N3 2.358(4)
Dy1 N5 2.381(4)
Dy1 N1 2.384(4)
Dy1 N7 2.387(4)
Co1 C1 2.062(5)
Co1 C4 2.079(5)
Co1 C3 2.080(6)
Co1 C2 2.085(5)
Co1 C5 2.089(5)
Co1 P2 2.1675(15)
Co1 P3 2.1722(15)
Co1 P1 2.1751(15)
P1 O6 1.486(4)
P1 O4 1.594(4)
P1 O5 1.616(4)
P2 O9 1.499(4)
P2 O8 1.590(4)
P2 O7 1.608(3)
P3 O3 1.513(4)
P3 O2 1.609(4)
P3 O1 1.623(4)
O4 C6 1.424(6)
O5 C8 1.444(7)
O7 C10 1.425(7)
O8 C12 1.448(6)
O1 C14 1.370(6)
O2 C16 1.388(6)
N3 C25 1.371(6)
N3 C18 1.394(7)
N4 C26 1.323(6)
N4 C25 1.335(6)
N5 C33 1.362(6)
N5 C26 1.383(6)
N6 C33 1.322(6)
N6 C34 1.327(6)
N7 C41 1.380(6)
N7 C34 1.384(6)
N8 C41 1.284(6)
N8 C42 1.327(6)
N1 C49 1.344(6)
N1 C42 1.409(6)
N2 C18 1.320(6)
N2 C49 1.344(6)
C1 C2 1.421(8)
C1 C5 1.442(7)
C1 H1 0.9798
C2 C3 1.469(7)
C2 H2 0.9805
C3 C4 1.413(8)
C3 H3 0.9807
C4 C5 1.373(7)
C4 H4 0.9789
C5 H5 0.9791
C6 C7 1.491(8)
C6 H6A 0.9700
C6 H6B 0.9700
C7 H7A 0.9600
C7 H7B 0.9600
C7 H7C 0.9600
C8 C9 1.535(8)
C8 H8A 0.9700
C8 H8B 0.9700
C9 H9A 0.9600
C9 H9B 0.9600
C9 H9C 0.9600
C10 C11 1.469(8)
C10 H10A 0.9700
C10 H10B 0.9700
C11 H11A 0.9600
C11 H11B 0.9600
C11 H11C 0.9600
C12 C13 1.497(8)
C12 H12A 0.9700
C12 H12B 0.9700
C13 H13A 0.9600
C13 H13B 0.9600
C13 H13C 0.9600
C14 C15 1.520(8)
C14 H14A 0.9700
C14 H14B 0.9700
C15 H15A 0.9600
C15 H15B 0.9600
C15 H15C 0.9600
C16 C17 1.497(8)
C16 H16A 0.9700
C16 H16B 0.9700
C17 H17A 0.9600
C17 H17B 0.9600
C17 H17C 0.9600
C18 C19 1.443(6)
C19 C24 1.399(7)
C19 C20 1.422(7)
C20 C21 1.414(7)
C20 H20 0.9300
C21 C22 1.371(8)
C21 H21 0.9300
C22 C23 1.393(7)
C22 H22 0.9300
C23 C24 1.400(6)
C23 H23 0.9300
C24 C25 1.447(6)
C26 C27 1.462(6)
C27 C32 1.391(8)
C27 C28 1.418(7)
C28 C29 1.408(8)
C28 H28 0.9300
C29 C30 1.366(8)
C29 H29 0.9300
C30 C31 1.447(7)
C30 H30 0.9300
C31 C32 1.406(7)
C31 H31 0.9300
C32 C33 1.464(7)
C34 C35 1.417(6)
C35 C40 1.364(7)
C35 C36 1.421(7)
C36 C37 1.387(7)
C36 H36 0.9300
C37 C38 1.379(8)
C37 H37 0.9300
C38 C39 1.388(8)
C38 H38 0.9300
C39 C40 1.454(7)
C39 H39 0.9300
C40 C41 1.486(7)
C42 C43 1.471(7)
C43 C48 1.389(7)
C43 C44 1.394(7)
C44 C45 1.409(7)
C44 H44 0.9300
C45 C46 1.369(8)
C45 H45 0.9300
C46 C47 1.407(7)
C46 H46 0.9300
C47 C48 1.395(7)
C47 H47 0.9300
C48 C49 1.473(6)

loop_
_geom_torsion_atom_site_label_1
_geom_torsion_atom_site_label_2
_geom_torsion_atom_site_label_3
_geom_torsion_atom_site_label_4
_geom_torsion
C1 Co1 P1 O6 -136.8(3)
C4 Co1 P1 O6 163.4(2)
C3 Co1 P1 O6 137.0(2)
C2 Co1 P1 O6 171.5(5)
C5 Co1 P1 O6 -158.2(2)
P2 Co1 P1 O6 45.48(18)
P3 Co1 P1 O6 -47.06(18)
C1 Co1 P1 O4 97.8(3)
C4 Co1 P1 O4 37.9(2)
C3 Co1 P1 O4 11.5(2)
C2 Co1 P1 O4 46.1(5)
C5 Co1 P1 O4 76.4(2)
P2 Co1 P1 O4 -79.95(17)
P3 Co1 P1 O4 -172.49(17)
C1 Co1 P1 O5 -12.7(3)
C4 Co1 P1 O5 -72.6(2)
C3 Co1 P1 O5 -99.0(2)
C2 Co1 P1 O5 -64.4(5)
C5 Co1 P1 O5 -34.1(2)
P2 Co1 P1 O5 169.56(16)
P3 Co1 P1 O5 77.02(16)
C1 Co1 P2 O9 133.1(3)
C4 Co1 P2 O9 -143.2(3)
C3 Co1 P2 O9 -172.7(2)
C2 Co1 P2 O9 146.9(2)
C5 Co1 P2 O9 -155.2(4)
P3 Co1 P2 O9 41.71(19)
P1 Co1 P2 O9 -49.47(19)
C1 Co1 P2 O8 7.9(3)
C4 Co1 P2 O8 91.6(3)
C3 Co1 P2 O8 62.1(2)
C2 Co1 P2 O8 21.7(2)
C5 Co1 P2 O8 79.6(4)
P3 Co1 P2 O8 -83.46(18)
P1 Co1 P2 O8 -174.64(18)
C1 Co1 P2 O7 -103.3(3)
C4 Co1 P2 O7 -19.6(3)
C3 Co1 P2 O7 -49.1(2)
C2 Co1 P2 O7 -89.5(2)
C5 Co1 P2 O7 -31.6(4)
P3 Co1 P2 O7 165.34(18)
P1 Co1 P2 O7 74.16(18)
C1 Co1 P3 O3 178.1(2)
C4 Co1 P3 O3 144.2(4)
C3 Co1 P3 O3 -137.7(3)
C2 Co1 P3 O3 -144.6(2)
C5 Co1 P3 O3 143.0(2)
P2 Co1 P3 O3 -44.4(2)
P1 Co1 P3 O3 48.3(2)
C1 Co1 P3 O2 53.0(2)
C4 Co1 P3 O2 19.1(4)
C3 Co1 P3 O2 97.2(3)
C2 Co1 P3 O2 90.4(2)
C5 Co1 P3 O2 18.0(2)
P2 Co1 P3 O2 -169.44(18)
P1 Co1 P3 O2 -76.81(18)
C1 Co1 P3 O1 -58.6(2)
C4 Co1 P3 O1 -92.5(4)
C3 Co1 P3 O1 -14.4(3)
C2 Co1 P3 O1 -21.2(2)
C5 Co1 P3 O1 -93.6(2)
P2 Co1 P3 O1 78.96(15)
P1 Co1 P3 O1 171.60(15)
O6 P1 O4 C6 -2.0(6)
O5 P1 O4 C6 -118.1(5)
Co1 P1 O4 C6 128.1(5)
O6 P1 O5 C8 -42.0(4)
O4 P1 O5 C8 73.6(4)
Co1 P1 O5 C8 -170.7(4)
O4 P1 O6 Dy1 126.2(3)
O5 P1 O6 Dy1 -122.7(3)
Co1 P1 O6 Dy1 0.2(4)
O9 Dy1 O6 P1 -39.3(3)
O3 Dy1 O6 P1 42.1(3)
N3 Dy1 O6 P1 -138.7(3)
N5 Dy1 O6 P1 -95.6(3)
N1 Dy1 O6 P1 148.5(3)
N7 Dy1 O6 P1 104.5(4)
O9 P2 O7 C10 -46.0(5)
O8 P2 O7 C10 68.7(4)
Co1 P2 O7 C10 -176.3(4)
O9 P2 O8 C12 2.0(5)
O7 P2 O8 C12 -112.3(5)
Co1 P2 O8 C12 133.4(5)
O8 P2 O9 Dy1 133.1(3)
O7 P2 O9 Dy1 -115.8(3)
Co1 P2 O9 Dy1 7.8(4)
O3 Dy1 O9 P2 -47.4(3)
O6 Dy1 O9 P2 33.8(3)
N3 Dy1 O9 P2 113.0(3)
N5 Dy1 O9 P2 -177.3(3)
N1 Dy1 O9 P2 58.7(5)
N7 Dy1 O9 P2 -120.9(3)
O3 P3 O1 C14 -38.8(5)
O2 P3 O1 C14 75.3(4)
Co1 P3 O1 C14 -169.4(4)
O3 P3 O2 C16 0.2(5)
O1 P3 O2 C16 -114.4(5)
Co1 P3 O2 C16 132.5(5)
O2 P3 O3 Dy1 124.1(3)
O1 P3 O3 Dy1 -124.2(3)
Co1 P3 O3 Dy1 -1.8(4)
O9 Dy1 O3 P3 43.1(3)
O6 Dy1 O3 P3 -39.9(3)
N3 Dy1 O3 P3 -42.2(6)
N5 Dy1 O3 P3 110.0(3)
N1 Dy1 O3 P3 -118.4(3)
N7 Dy1 O3 P3 171.6(3)
O9 Dy1 N3 C25 28.5(4)
O3 Dy1 N3 C25 110.8(5)
O6 Dy1 N3 C25 108.4(4)
N5 Dy1 N3 C25 -45.7(4)
N1 Dy1 N3 C25 -167.3(4)
N7 Dy1 N3 C25 -106.2(4)
O9 Dy1 N3 C18 -123.8(4)
O3 Dy1 N3 C18 -41.5(6)
O6 Dy1 N3 C18 -43.9(4)
N5 Dy1 N3 C18 162.0(4)
N1 Dy1 N3 C18 40.4(4)
N7 Dy1 N3 C18 101.5(4)
O9 Dy1 N5 C33 87.7(4)
O3 Dy1 N5 C33 19.7(5)
O6 Dy1 N5 C33 145.1(4)
N3 Dy1 N5 C33 -169.8(4)
N1 Dy1 N5 C33 -108.9(4)
N7 Dy1 N5 C33 -47.1(4)
O9 Dy1 N5 C26 -55.0(3)
O3 Dy1 N5 C26 -123.0(3)
O6 Dy1 N5 C26 2.4(5)
N3 Dy1 N5 C26 47.5(3)
N1 Dy1 N5 C26 108.4(3)
N7 Dy1 N5 C26 170.2(4)
O9 Dy1 N7 C41 135.9(3)
O3 Dy1 N7 C41 63.7(4)
O6 Dy1 N7 C41 2.1(5)
N3 Dy1 N7 C41 -104.6(4)
N5 Dy1 N7 C41 -165.2(4)
N1 Dy1 N7 C41 -44.0(4)
O9 Dy1 N7 C34 -17.3(4)
O3 Dy1 N7 C34 -89.5(4)
O6 Dy1 N7 C34 -151.2(3)
N3 Dy1 N7 C34 102.1(4)
N5 Dy1 N7 C34 41.5(4)
N1 Dy1 N7 C34 162.8(4)
O9 Dy1 N1 C49 15.6(6)
O3 Dy1 N1 C49 117.7(4)
O6 Dy1 N1 C49 40.4(4)
N3 Dy1 N1 C49 -42.3(4)
N5 Dy1 N1 C49 -103.4(4)
N7 Dy1 N1 C49 -164.7(4)
O9 Dy1 N1 C42 -135.9(4)
O3 Dy1 N1 C42 -33.8(4)
O6 Dy1 N1 C42 -111.1(3)
N3 Dy1 N1 C42 166.2(4)
N5 Dy1 N1 C42 105.1(3)
N7 Dy1 N1 C42 43.7(3)
C4 Co1 C1 C2 -83.9(4)
C3 Co1 C1 C2 -40.4(3)
C5 Co1 C1 C2 -121.2(5)
P2 Co1 C1 C2 21.5(4)
P3 Co1 C1 C2 114.2(3)
P1 Co1 C1 C2 -155.2(3)
C4 Co1 C1 C5 37.3(3)
C3 Co1 C1 C5 80.8(3)
C2 Co1 C1 C5 121.2(5)
P2 Co1 C1 C5 142.7(3)
P3 Co1 C1 C5 -124.6(3)
P1 Co1 C1 C5 -34.0(4)
C5 C1 C2 C3 1.0(6)
Co1 C1 C2 C3 60.6(4)
C5 C1 C2 Co1 -59.6(4)
C4 Co1 C2 C1 78.2(3)
C3 Co1 C2 C1 115.4(4)
C5 Co1 C2 C1 36.7(3)
P2 Co1 C2 C1 -165.5(3)
P3 Co1 C2 C1 -70.5(3)
P1 Co1 C2 C1 69.4(6)
C1 Co1 C2 C3 -115.4(4)
C4 Co1 C2 C3 -37.2(3)
C5 Co1 C2 C3 -78.7(3)
P2 Co1 C2 C3 79.1(3)
P3 Co1 C2 C3 174.1(3)
P1 Co1 C2 C3 -46.0(6)
C1 C2 C3 C4 -0.6(6)
Co1 C2 C3 C4 59.9(4)
C1 C2 C3 Co1 -60.6(4)
C1 Co1 C3 C4 -79.6(3)
C2 Co1 C3 C4 -118.8(4)
C5 Co1 C3 C4 -35.2(3)
P2 Co1 C3 C4 137.0(3)
P3 Co1 C3 C4 -128.8(3)
P1 Co1 C3 C4 44.0(3)
C1 Co1 C3 C2 39.2(3)
C4 Co1 C3 C2 118.8(4)
C5 Co1 C3 C2 83.6(3)
P2 Co1 C3 C2 -104.2(3)
P3 Co1 C3 C2 -10.1(4)
P1 Co1 C3 C2 162.8(3)
C2 C3 C4 C5 0.0(6)
Co1 C3 C4 C5 59.6(4)
C2 C3 C4 Co1 -59.6(4)
C1 Co1 C4 C5 -39.4(3)
C3 Co1 C4 C5 -121.6(5)
C2 Co1 C4 C5 -83.0(4)
P2 Co1 C4 C5 -172.0(3)
P3 Co1 C4 C5 -1.7(6)
P1 Co1 C4 C5 94.0(3)
C1 Co1 C4 C3 82.3(3)
C2 Co1 C4 C3 38.6(3)
C5 Co1 C4 C3 121.6(5)
P2 Co1 C4 C3 -50.4(3)
P3 Co1 C4 C3 120.0(3)
P1 Co1 C4 C3 -144.4(3)
C3 C4 C5 C1 0.5(6)
Co1 C4 C5 C1 59.6(3)
C3 C4 C5 Co1 -59.0(4)
C2 C1 C5 C4 -1.0(6)
Co1 C1 C5 C4 -60.7(4)
C2 C1 C5 Co1 59.7(4)
C1 Co1 C5 C4 117.3(5)
C3 Co1 C5 C4 36.3(4)
C2 Co1 C5 C4 81.1(4)
P2 Co1 C5 C4 17.2(6)
P3 Co1 C5 C4 179.1(3)
P1 Co1 C5 C4 -88.2(3)
C4 Co1 C5 C1 -117.3(5)
C3 Co1 C5 C1 -81.0(3)
C2 Co1 C5 C1 -36.2(3)
P2 Co1 C5 C1 -100.1(4)
P3 Co1 C5 C1 61.8(3)
P1 Co1 C5 C1 154.5(3)
P1 O4 C6 C7 -178.2(5)
P1 O5 C8 C9 -177.5(4)
P2 O7 C10 C11 137.7(5)
P2 O8 C12 C13 146.9(5)
P3 O1 C14 C15 -167.7(4)
P3 O2 C16 C17 -159.3(4)
C49 N2 C18 N3 -4.5(8)
C49 N2 C18 C19 172.8(5)
C25 N3 C18 N2 174.1(5)
Dy1 N3 C18 N2 -29.8(7)
C25 N3 C18 C19 -3.5(6)
Dy1 N3 C18 C19 152.7(3)
N2 C18 C19 C24 -174.5(5)
N3 C18 C19 C24 3.2(6)
N2 C18 C19 C20 3.6(9)
N3 C18 C19 C20 -178.6(5)
C24 C19 C20 C21 -2.4(8)
C18 C19 C20 C21 179.8(6)
C19 C20 C21 C22 3.2(9)
C20 C21 C22 C23 -2.9(10)
C21 C22 C23 C24 1.3(8)
C20 C19 C24 C23 1.1(8)
C18 C19 C24 C23 179.4(5)
C20 C19 C24 C25 -180.0(5)
C18 C19 C24 C25 -1.7(6)
C22 C23 C24 C19 -0.4(8)
C22 C23 C24 C25 -179.0(5)
C26 N4 C25 N3 5.5(8)
C26 N4 C25 C24 -168.8(5)
C18 N3 C25 N4 -172.3(5)
Dy1 N3 C25 N4 31.2(7)
C18 N3 C25 C24 2.5(6)
Dy1 N3 C25 C24 -153.9(3)
C19 C24 C25 N4 174.6(5)
C23 C24 C25 N4 -6.6(9)
C19 C24 C25 N3 -0.5(6)
C23 C24 C25 N3 178.3(5)
C25 N4 C26 N5 -0.1(8)
C25 N4 C26 C27 177.0(5)
C33 N5 C26 N4 173.5(5)
Dy1 N5 C26 N4 -39.2(6)
C33 N5 C26 C27 -4.0(5)
Dy1 N5 C26 C27 143.4(3)
N4 C26 C27 C32 -175.5(5)
N5 C26 C27 C32 2.0(6)
N4 C26 C27 C28 4.9(9)
N5 C26 C27 C28 -177.5(5)
C32 C27 C28 C29 1.0(8)
C26 C27 C28 C29 -179.6(5)
C27 C28 C29 C30 -0.2(8)
C28 C29 C30 C31 1.9(9)
C29 C30 C31 C32 -4.0(9)
C28 C27 C32 C31 -3.6(9)
C26 C27 C32 C31 176.9(5)
C28 C27 C32 C33 -179.9(5)
C26 C27 C32 C33 0.6(6)
C30 C31 C32 C27 4.8(8)
C30 C31 C32 C33 -179.9(6)
C34 N6 C33 N5 0.9(8)
C34 N6 C33 C32 -178.0(5)
C26 N5 C33 N6 -174.6(5)
Dy1 N5 C33 N6 39.2(7)
C26 N5 C33 C32 4.4(6)
Dy1 N5 C33 C32 -141.8(4)
C27 C32 C33 N6 176.0(5)
C31 C32 C33 N6 0.1(9)
C27 C32 C33 N5 -3.1(6)
C31 C32 C33 N5 -178.9(6)
C33 N6 C34 N7 -7.6(9)
C33 N6 C34 C35 169.0(5)
C41 N7 C34 N6 177.0(5)
Dy1 N7 C34 N6 -26.8(7)
C41 N7 C34 C35 0.0(6)
Dy1 N7 C34 C35 156.2(3)
N6 C34 C35 C40 -176.9(5)
N7 C34 C35 C40 0.2(6)
N6 C34 C35 C36 0.2(10)
N7 C34 C35 C36 177.3(6)
C40 C35 C36 C37 -2.2(8)
C34 C35 C36 C37 -179.1(6)
C35 C36 C37 C38 2.2(8)
C36 C37 C38 C39 -0.1(9)
C37 C38 C39 C40 -1.9(8)
C34 C35 C40 C39 177.8(5)
C36 C35 C40 C39 0.1(8)
C34 C35 C40 C41 -0.3(6)
C36 C35 C40 C41 -178.0(5)
C38 C39 C40 C35 1.8(8)
C38 C39 C40 C41 179.6(5)
C42 N8 C41 N7 5.5(9)
C42 N8 C41 C40 -164.4(5)
C34 N7 C41 N8 -171.6(5)
Dy1 N7 C41 N8 31.8(7)
C34 N7 C41 C40 -0.2(6)
Dy1 N7 C41 C40 -156.8(3)
C35 C40 C41 N8 172.0(5)
C39 C40 C41 N8 -6.1(9)
C35 C40 C41 N7 0.3(6)
C39 C40 C41 N7 -177.8(5)
C41 N8 C42 N1 -4.9(8)
C41 N8 C42 C43 168.0(5)
C49 N1 C42 N8 171.5(5)
Dy1 N1 C42 N8 -32.6(6)
C49 N1 C42 C43 -2.3(5)
Dy1 N1 C42 C43 153.6(3)
N8 C42 C43 C48 -172.5(5)
N1 C42 C43 C48 1.5(5)
N8 C42 C43 C44 4.7(9)
N1 C42 C43 C44 178.7(5)
C48 C43 C44 C45 0.7(8)
C42 C43 C44 C45 -176.1(5)
C43 C44 C45 C46 1.6(8)
C44 C45 C46 C47 -4.0(9)
C45 C46 C47 C48 3.8(8)
C44 C43 C48 C47 -0.7(8)
C42 C43 C48 C47 176.9(5)
C44 C43 C48 C49 -177.8(5)
C42 C43 C48 C49 -0.2(5)
C46 C47 C48 C43 -1.6(8)
C46 C47 C48 C49 174.8(5)
C42 N1 C49 N2 -173.2(5)
Dy1 N1 C49 N2 32.0(7)
C42 N1 C49 C48 2.1(5)
Dy1 N1 C49 C48 -152.6(3)
C18 N2 C49 N1 3.3(8)
C18 N2 C49 C48 -171.6(5)
C43 C48 C49 N1 -1.2(6)
C47 C48 C49 N1 -178.0(5)
C43 C48 C49 N2 174.5(5)
C47 C48 C49 N2 -2.3(8)
